data_4311042
loop_
_publ_author_name
'Sylvie Ferlay'
'Helmut W. Schmalle'
'Giancarlo Francese'
'Helen Stoeckli-Evans'
'Mirco Imlau'
'Dominik Schaniel'
'Theo Woike'

_publ_section_title
;
 Light-Induced Metastable States in Oxalatenitrosylruthenium(II) and
 Terpyridinenitrosylruthenium(II) Complexes
;
_journal_name_full 'Inorganic Chemistry'
_journal_page_first 3500
_journal_page_last 3506
_journal_paper_doi 10.1021/ic0350178
_journal_volume 43
_journal_year 2004
_chemical_formula_moiety 'C2 Cl3 Cs2 N O5 Ru'
_chemical_formula_sum 'C2 Cl3 Cs2 N O5 Ru'
_chemical_formula_weight 591.27
_chemical_name_systematic
; 
 ? 
;
_space_group_IT_number 2
_symmetry_cell_setting triclinic
_symmetry_space_group_name_Hall '-P 1'
_symmetry_space_group_name_H-M 'P -1'
_atom_sites_solution_hydrogens geom
_atom_sites_solution_primary direct
_atom_sites_solution_secondary difmap
_audit_creation_method SHELXL-97
_cell_angle_alpha 87.540(13)
_cell_angle_beta 80.048(13)
_cell_angle_gamma 67.762(12)
_cell_formula_units_Z 2
_cell_length_a 6.8497(7)
_cell_length_b 7.2981(8)
_cell_length_c 12.7495(14)
_cell_measurement_reflns_used 5000
_cell_measurement_temperature 223(2)
_cell_measurement_theta_max 25.82
_cell_measurement_theta_min 3.02
_cell_volume 580.89(12)
_computing_cell_refinement 'CELL (Stoe & Cie GmbH, Darmstadt, 1997)'
_computing_data_collection 'EXPOSE (Stoe & Cie GmbH, Darmstadt, 1997)'
_computing_data_reduction 'INTEGRATE (Stoe & Cie GmbH, Darmstadt, 1997)'
_computing_molecular_graphics 'PLATON/PLUTON (Spek, 1990)'
_computing_publication_material 'SHELXL-97 (Sheldrick, 1997)'
_computing_structure_refinement 'SHELXL-97 (Sheldrick, 1997)'
_computing_structure_solution 'SHELXS-97 (Sheldrick, 1990)'
_diffrn_ambient_temperature 223(2)
_diffrn_detector_area_resol_mean 0.81\%A
_diffrn_measured_fraction_theta_full 0.880
_diffrn_measured_fraction_theta_max 0.880
_diffrn_measurement_device_type 'STOE Image Plate Diffraction System'
_diffrn_measurement_method 'phi rotation scans'
_diffrn_radiation_monochromator graphite
_diffrn_radiation_source 'fine-focus sealed tube'
_diffrn_radiation_type MoK\a
_diffrn_radiation_wavelength 0.71073
_diffrn_reflns_av_R_equivalents 0.0329
_diffrn_reflns_av_sigmaI/netI 0.0278
_diffrn_reflns_limit_h_max 8
_diffrn_reflns_limit_h_min -8
_diffrn_reflns_limit_k_max 8
_diffrn_reflns_limit_k_min -8
_diffrn_reflns_limit_l_max 15
_diffrn_reflns_limit_l_min -14
_diffrn_reflns_number 3955
_diffrn_reflns_theta_full 25.82
_diffrn_reflns_theta_max 25.82
_diffrn_reflns_theta_min 3.02
_diffrn_standards_decay_% 0
_diffrn_standards_number 0
_exptl_absorpt_coefficient_mu 8.208
_exptl_absorpt_correction_T_max 0.797
_exptl_absorpt_correction_T_min 0.403
_exptl_absorpt_correction_type empirical
_exptl_absorpt_process_details 'DIFABS (Spek, 1990)'
_exptl_crystal_colour dark_red
_exptl_crystal_density_diffrn 3.380
_exptl_crystal_density_meas ?
_exptl_crystal_density_method 'not measured'
_exptl_crystal_description block
_exptl_crystal_F_000 528
_exptl_crystal_size_max 0.40
_exptl_crystal_size_mid 0.30
_exptl_crystal_size_min 0.10
_refine_diff_density_max 0.848
_refine_diff_density_min -0.662
_refine_diff_density_rms 0.127
_refine_ls_extinction_method none
_refine_ls_goodness_of_fit_ref 1.184
_refine_ls_hydrogen_treatment 'none present'
_refine_ls_matrix_type full
_refine_ls_number_parameters 127
_refine_ls_number_reflns 1974
_refine_ls_number_restraints 0
_refine_ls_restrained_S_all 1.184
_refine_ls_R_factor_all 0.0273
_refine_ls_R_factor_gt 0.0258
_refine_ls_shift/su_max 0.002
_refine_ls_shift/su_mean <0.001
_refine_ls_structure_factor_coef Fsqd
_refine_ls_weighting_details 'w=1/[\s^2^(Fo^2^)+(0.0204P)^2^+1.5745P] where P=(Fo^2^+2Fc^2^)/3'
_refine_ls_weighting_scheme calc
_refine_ls_wR_factor_gt 0.0543
_refine_ls_wR_factor_ref 0.0549
_reflns_number_gt 1937
_reflns_number_total 1974
_reflns_threshold_expression I>2sigma(I)
_cod_data_source_file ic0350178si20040323_112720_1.cif
_cod_data_source_block runocs
_cod_depositor_comments
;
The following automatic conversions were performed:

'_exptl_crystal_density_meas' value 'none' was changed to '?' - the
value is perceived as not measured.

Automatic conversion script
Id: cif_fix_values 3008 2015-01-20 13:52:24Z robertas 

The following automatic conversions were performed:

'_refine_ls_weighting_scheme' value 'calc
w=1/[\s^2^(Fo^2^)+(0.0204P)^2^+1.5745P] where P=(Fo^2^+2Fc^2^)/3' was
changed to 'calc'. New tag '_refine_ls_weighting_details' was
created. The value of the new tag was set to
'w=1/[\s^2^(Fo^2^)+(0.0204P)^2^+1.5745P] where P=(Fo^2^+2Fc^2^)/3'.

Automatic conversion script
Id: cif_fix_values 3143 2015-03-26 13:38:13Z robertas 
;
_cod_original_cell_volume 580.89(11)
_cod_database_code 4311042

loop_
_symmetry_equiv_pos_as_xyz
'x, y, z'
'-x, -y, -z'

loop_
_atom_site_label
_atom_site_type_symbol
_atom_site_fract_x
_atom_site_fract_y
_atom_site_fract_z
_atom_site_U_iso_or_equiv
_atom_site_adp_type
_atom_site_occupancy
_atom_site_calc_flag
_atom_site_refinement_flags
_atom_site_disorder_assembly
_atom_site_disorder_group
Cs1 Cs 0.31695(5) 0.84855(4) 1.08684(2) 0.02257(10) Uani 1 d . . .
Cs2 Cs -0.43260(5) 0.66851(4) 0.64596(2) 0.02378(10) Uani 1 d . . .
Ru1 Ru 0.19445(5) 0.30580(4) 0.70669(2) 0.01360(10) Uani 1 d . . .
Cl1 Cl 0.25347(18) 0.04584(15) 0.82817(8) 0.0231(2) Uani 1 d . . .
Cl2 Cl 0.55844(17) 0.17712(15) 0.62731(9) 0.0247(2) Uani 1 d . . .
Cl3 Cl 0.12443(17) 0.59041(15) 0.59996(8) 0.0220(2) Uani 1 d . . .
N1 N 0.1191(6) 0.1713(5) 0.6224(3) 0.0175(7) Uani 1 d . . .
O1 O 0.0686(7) 0.0775(5) 0.5729(3) 0.0363(9) Uani 1 d . . .
O2 O -0.1055(5) 0.4440(4) 0.7921(2) 0.0177(6) Uani 1 d . . .
O3 O 0.2651(5) 0.4592(4) 0.8128(2) 0.0197(6) Uani 1 d . . .
O4 O 0.1070(6) 0.6880(6) 0.9428(3) 0.0352(9) Uani 1 d . . .
O5 O -0.2861(6) 0.6972(5) 0.9057(3) 0.0332(8) Uani 1 d . . .
C1 C -0.1186(7) 0.5795(6) 0.8588(3) 0.0195(9) Uani 1 d . . .
C2 C 0.0999(8) 0.5800(6) 0.8748(3) 0.0193(9) Uani 1 d . . .

loop_
_atom_site_aniso_label
_atom_site_aniso_U_11
_atom_site_aniso_U_22
_atom_site_aniso_U_33
_atom_site_aniso_U_23
_atom_site_aniso_U_13
_atom_site_aniso_U_12
Cs1 0.02432(18) 0.02772(16) 0.01996(15) 0.00063(10) -0.00300(11) -0.01493(12)
Cs2 0.02104(17) 0.02376(15) 0.02688(17) -0.00133(10) -0.00587(12) -0.00785(11)
Ru1 0.01371(19) 0.01485(16) 0.01226(17) -0.00178(11) -0.00065(13) -0.00586(13)
Cl1 0.0262(6) 0.0221(5) 0.0181(5) 0.0034(4) -0.0020(4) -0.0069(4)
Cl2 0.0174(5) 0.0244(5) 0.0267(5) -0.0027(4) 0.0053(4) -0.0052(4)
Cl3 0.0230(6) 0.0224(5) 0.0229(5) 0.0073(4) -0.0066(4) -0.0108(4)
N1 0.0180(19) 0.0171(16) 0.0146(17) 0.0029(13) -0.0018(14) -0.0041(14)
O1 0.045(2) 0.0355(19) 0.037(2) -0.0125(15) -0.0150(18) -0.0192(18)
O2 0.0151(16) 0.0219(14) 0.0166(14) -0.0015(11) -0.0008(12) -0.0080(12)
O3 0.0185(16) 0.0235(15) 0.0185(15) -0.0032(11) -0.0066(12) -0.0074(12)
O4 0.042(2) 0.041(2) 0.0288(18) -0.0161(15) -0.0010(17) -0.0229(17)
O5 0.0228(19) 0.0297(17) 0.035(2) -0.0104(14) 0.0049(16) 0.0009(14)
C1 0.023(2) 0.0195(19) 0.0137(19) 0.0022(15) -0.0010(17) -0.0070(17)
C2 0.027(2) 0.0177(19) 0.0152(19) -0.0006(15) -0.0037(17) -0.0100(18)

loop_
_atom_type_symbol
_atom_type_description
_atom_type_scat_dispersion_real
_atom_type_scat_dispersion_imag
_atom_type_scat_source
C C 0.0033 0.0016 'International Tables Vol C Tables 4.2.6.8 and 6.1.1.4'
N N 0.0061 0.0033 'International Tables Vol C Tables 4.2.6.8 and 6.1.1.4'
O O 0.0106 0.0060 'International Tables Vol C Tables 4.2.6.8 and 6.1.1.4'
Cl Cl 0.1484 0.1585 'International Tables Vol C Tables 4.2.6.8 and 6.1.1.4'
Ru Ru -1.2594 0.8363 'International Tables Vol C Tables 4.2.6.8 and 6.1.1.4'
Cs Cs -0.3680 2.1192 'International Tables Vol C Tables 4.2.6.8 and 6.1.1.4'

loop_
_geom_angle_atom_site_label_1
_geom_angle_atom_site_label_2
_geom_angle_atom_site_label_3
_geom_angle
_geom_angle_site_symmetry_1
_geom_angle_site_symmetry_3
_geom_angle_publ_flag
O4 Cs1 O5 84.34(10) . 1_655 ?
O4 Cs1 O2 67.54(9) . 2_567 ?
O5 Cs1 O2 121.91(9) 1_655 2_567 ?
O4 Cs1 O5 125.32(10) . 2_577 ?
O5 Cs1 O5 96.58(8) 1_655 2_577 ?
O2 Cs1 O5 141.31(8) 2_567 2_577 ?
O4 Cs1 O3 119.77(9) . 2_667 ?
O5 Cs1 O3 70.70(9) 1_655 2_667 ?
O2 Cs1 O3 80.73(8) 2_567 2_667 ?
O5 Cs1 O3 111.69(9) 2_577 2_667 ?
O4 Cs1 Cl1 59.99(8) . 1_565 ?
O5 Cs1 Cl1 62.48(7) 1_655 1_565 ?
O2 Cs1 Cl1 126.76(6) 2_567 1_565 ?
O5 Cs1 Cl1 72.21(7) 2_577 1_565 ?
O3 Cs1 Cl1 133.07(6) 2_667 1_565 ?
O4 Cs1 O4 84.07(9) . 2_577 ?
O5 Cs1 O4 118.88(9) 1_655 2_577 ?
O2 Cs1 O4 107.84(8) 2_567 2_577 ?
O5 Cs1 O4 47.88(9) 2_577 2_577 ?
O3 Cs1 O4 155.89(7) 2_667 2_577 ?
Cl1 Cs1 O4 59.89(6) 1_565 2_577 ?
O4 Cs1 Cl1 156.82(7) . 2_667 ?
O5 Cs1 Cl1 72.52(8) 1_655 2_667 ?
O2 Cs1 Cl1 124.07(6) 2_567 2_667 ?
O5 Cs1 Cl1 60.50(7) 2_577 2_667 ?
O3 Cs1 Cl1 51.53(5) 2_667 2_667 ?
Cl1 Cs1 Cl1 108.19(2) 1_565 2_667 ?
O4 Cs1 Cl1 107.89(6) 2_577 2_667 ?
O4 Cs1 Cl1 63.78(7) . 2_567 ?
O5 Cs1 Cl1 147.48(8) 1_655 2_567 ?
O2 Cs1 Cl1 53.06(6) 2_567 2_567 ?
O5 Cs1 Cl1 96.90(7) 2_577 2_567 ?
O3 Cs1 Cl1 129.76(6) 2_667 2_567 ?
Cl1 Cs1 Cl1 94.03(3) 1_565 2_567 ?
O4 Cs1 Cl1 54.82(6) 2_577 2_567 ?
Cl1 Cs1 Cl1 139.33(3) 2_667 2_567 ?
O4 Cs1 C1 52.38(10) . 2_567 ?
O5 Cs1 C1 106.21(9) 1_655 2_567 ?
O2 Cs1 C1 18.59(8) 2_567 2_567 ?
O5 Cs1 C1 156.21(9) 2_577 2_567 ?
O3 Cs1 C1 82.86(9) 2_667 2_567 ?
Cl1 Cs1 C1 112.31(7) 1_565 2_567 ?
O4 Cs1 C1 112.60(9) 2_577 2_567 ?
Cl1 Cs1 C1 132.91(7) 2_667 2_567 ?
Cl1 Cs1 C1 60.00(7) 2_567 2_567 ?
O4 Cs1 Cl2 142.72(7) . 2_667 ?
O5 Cs1 Cl2 115.67(8) 1_655 2_667 ?
O2 Cs1 Cl2 75.20(6) 2_567 2_667 ?
O5 Cs1 Cl2 85.29(7) 2_577 2_667 ?
O3 Cs1 Cl2 50.13(5) 2_667 2_667 ?
Cl1 Cs1 Cl2 156.64(2) 1_565 2_667 ?
O4 Cs1 Cl2 109.15(6) 2_577 2_667 ?
Cl1 Cs1 Cl2 53.04(2) 2_667 2_667 ?
Cl1 Cs1 Cl2 94.84(3) 2_567 2_667 ?
C1 Cs1 Cl2 90.80(7) 2_567 2_667 ?
O4 Cs1 Cs1 111.74(7) . 2_677 ?
O5 Cs1 Cs1 49.57(7) 1_655 2_677 ?
O2 Cs1 Cs1 170.88(5) 2_567 2_677 ?
O5 Cs1 Cs1 47.01(6) 2_577 2_677 ?
O3 Cs1 Cs1 92.29(5) 2_667 2_677 ?
Cl1 Cs1 Cs1 54.95(2) 1_565 2_677 ?
O4 Cs1 Cs1 80.89(6) 2_577 2_677 ?
Cl1 Cs1 Cs1 53.237(18) 2_667 2_677 ?
Cl1 Cs1 Cs1 135.47(2) 2_567 2_677 ?
C1 Cs1 Cs1 155.06(6) 2_567 2_677 ?
Cl2 Cs1 Cs1 104.83(2) 2_667 2_677 ?
O2 Cs2 O3 80.77(7) . 1_455 ?
O2 Cs2 Cl3 129.47(5) . 1_455 ?
O3 Cs2 Cl3 52.41(5) 1_455 1_455 ?
O2 Cs2 Cl1 95.74(6) . 1_465 ?
O3 Cs2 Cl1 76.58(5) 1_455 1_465 ?
Cl3 Cs2 Cl1 91.12(3) 1_455 1_465 ?
O2 Cs2 Cl3 53.87(5) . . ?
O3 Cs2 Cl3 133.42(6) 1_455 . ?
Cl3 Cs2 Cl3 154.56(4) 1_455 . ?
Cl1 Cs2 Cl3 114.18(3) 1_465 . ?
O2 Cs2 Cl3 97.15(6) . 2_566 ?
O3 Cs2 Cl3 118.78(5) 1_455 2_566 ?
Cl3 Cs2 Cl3 91.02(3) 1_455 2_566 ?
Cl1 Cs2 Cl3 161.37(2) 1_465 2_566 ?
Cl3 Cs2 Cl3 64.23(3) . 2_566 ?
O2 Cs2 Cl2 80.19(6) . 1_455 ?
O3 Cs2 Cl2 51.75(5) 1_455 1_455 ?
Cl3 Cs2 Cl2 57.37(3) 1_455 1_455 ?
Cl1 Cs2 Cl2 128.25(3) 1_465 1_455 ?
Cl3 Cs2 Cl2 104.57(3) . 1_455 ?
Cl3 Cs2 Cl2 67.49(3) 2_566 1_455 ?
O2 Cs2 C1 20.29(8) . . ?
O3 Cs2 C1 84.66(8) 1_455 . ?
Cl3 Cs2 C1 137.07(7) 1_455 . ?
Cl1 Cs2 C1 77.26(7) 1_465 . ?
Cl3 Cs2 C1 56.95(7) . . ?
Cl3 Cs2 C1 112.87(7) 2_566 . ?
Cl2 Cs2 C1 98.19(7) 1_455 . ?
O2 Cs2 O5 37.20(7) . . ?
O3 Cs2 O5 76.69(8) 1_455 . ?
Cl3 Cs2 O5 126.53(6) 1_455 . ?
Cl1 Cs2 O5 58.68(6) 1_465 . ?
Cl3 Cs2 O5 72.92(6) . . ?
Cl3 Cs2 O5 131.98(6) 2_566 . ?
Cl2 Cs2 O5 105.54(6) 1_455 . ?
C1 Cs2 O5 19.15(9) . . ?
O2 Cs2 Cl2 106.69(6) . 1_465 ?
O3 Cs2 Cl2 132.32(5) 1_455 1_465 ?
Cl3 Cs2 Cl2 118.22(3) 1_455 1_465 ?
Cl1 Cs2 Cl2 56.02(3) 1_465 1_465 ?
Cl3 Cs2 Cl2 77.21(3) . 1_465 ?
Cl3 Cs2 Cl2 107.12(3) 2_566 1_465 ?
Cl2 Cs2 Cl2 172.05(4) 1_455 1_465 ?
C1 Cs2 Cl2 89.28(7) . 1_465 ?
O5 Cs2 Cl2 82.40(6) . 1_465 ?
O2 Cs2 Cl2 150.00(6) . 2_566 ?
O3 Cs2 Cl2 120.17(5) 1_455 2_566 ?
Cl3 Cs2 Cl2 67.81(3) 1_455 2_566 ?
Cl1 Cs2 Cl2 109.36(3) 1_465 2_566 ?
Cl3 Cs2 Cl2 99.53(3) . 2_566 ?
Cl3 Cs2 Cl2 54.84(3) 2_566 2_566 ?
Cl2 Cs2 Cl2 95.97(3) 1_455 2_566 ?
C1 Cs2 Cl2 155.01(7) . 2_566 ?
O5 Cs2 Cl2 158.34(6) . 2_566 ?
Cl2 Cs2 Cl2 76.08(3) 1_465 2_566 ?
O2 Cs2 N1 141.10(8) . 1_465 ?
O3 Cs2 N1 97.24(7) 1_455 1_465 ?
Cl3 Cs2 N1 71.26(6) 1_455 1_465 ?
Cl1 Cs2 N1 46.99(6) 1_465 1_465 ?
Cl3 Cs2 N1 123.83(6) . 1_465 ?
Cl3 Cs2 N1 116.89(6) 2_566 1_465 ?
Cl2 Cs2 N1 128.63(6) 1_455 1_465 ?
C1 Cs2 N1 121.01(8) . 1_465 ?
O5 Cs2 N1 104.24(8) . 1_465 ?
Cl2 Cs2 N1 47.60(6) 1_465 1_465 ?
Cl2 Cs2 N1 62.48(6) 2_566 1_465 ?
N1 Ru1 O3 175.79(14) . . ?
N1 Ru1 O2 95.48(14) . . ?
O3 Ru1 O2 81.05(12) . . ?
N1 Ru1 Cl1 89.74(11) . . ?
O3 Ru1 Cl1 87.84(9) . . ?
O2 Ru1 Cl1 89.09(9) . . ?
N1 Ru1 Cl2 94.27(12) . . ?
O3 Ru1 Cl2 89.21(9) . . ?
O2 Ru1 Cl2 170.25(9) . . ?
Cl1 Ru1 Cl2 90.98(4) . . ?
N1 Ru1 Cl3 95.33(11) . . ?
O3 Ru1 Cl3 86.91(9) . . ?
O2 Ru1 Cl3 87.26(9) . . ?
Cl1 Ru1 Cl3 174.01(4) . . ?
Cl2 Ru1 Cl3 91.81(4) . . ?
N1 Ru1 Cs2 132.35(11) . 1_655 ?
O3 Ru1 Cs2 51.73(9) . 1_655 ?
O2 Ru1 Cs2 114.69(8) . 1_655 ?
Cl1 Ru1 Cs2 124.70(3) . 1_655 ?
Cl2 Ru1 Cs2 57.77(3) . 1_655 ?
Cl3 Ru1 Cs2 53.19(3) . 1_655 ?
N1 Ru1 Cs2 72.09(12) . . ?
O3 Ru1 Cs2 106.41(9) . . ?
O2 Ru1 Cs2 42.07(8) . . ?
Cl1 Ru1 Cs2 122.52(3) . . ?
Cl2 Ru1 Cs2 142.72(3) . . ?
Cl3 Ru1 Cs2 56.59(3) . . ?
Cs2 Ru1 Cs2 105.931(13) 1_655 . ?
N1 Ru1 Cs1 134.56(12) . 2_667 ?
O3 Ru1 Cs1 45.80(9) . 2_667 ?
O2 Ru1 Cs1 111.12(8) . 2_667 ?
Cl1 Ru1 Cs1 56.05(3) . 2_667 ?
Cl2 Ru1 Cs1 61.31(3) . 2_667 ?
Cl3 Ru1 Cs1 121.16(3) . 2_667 ?
Cs2 Ru1 Cs1 68.719(12) 1_655 2_667 ?
Cs2 Ru1 Cs1 149.583(12) . 2_667 ?
N1 Ru1 Cs2 59.70(12) . 1_645 ?
O3 Ru1 Cs2 120.84(9) . 1_645 ?
O2 Ru1 Cs2 129.18(8) . 1_645 ?
Cl1 Ru1 Cs2 51.21(3) . 1_645 ?
Cl2 Ru1 Cs2 56.85(3) . 1_645 ?
Cl3 Ru1 Cs2 134.46(3) . 1_645 ?
Cs2 Ru1 Cs2 114.199(14) 1_655 1_645 ?
Cs2 Ru1 Cs2 130.464(14) . 1_645 ?
Cs1 Ru1 Cs2 75.045(14) 2_667 1_645 ?
N1 Ru1 Cs1 75.45(11) . 2_567 ?
O3 Ru1 Cs1 100.34(9) . 2_567 ?
O2 Ru1 Cs1 40.67(8) . 2_567 ?
Cl1 Ru1 Cs1 54.63(3) . 2_567 ?
Cl2 Ru1 Cs1 143.40(3) . 2_567 ?
Cl3 Ru1 Cs1 123.69(3) . 2_567 ?
Cs2 Ru1 Cs1 149.906(11) 1_655 2_567 ?
Cs2 Ru1 Cs1 67.983(13) . 2_567 ?
Cs1 Ru1 Cs1 101.090(12) 2_667 2_567 ?
Cs2 Ru1 Cs1 88.627(15) 1_645 2_567 ?
Ru1 Cl1 Cs2 96.70(3) . 1_645 ?
Ru1 Cl1 Cs1 152.59(4) . 1_545 ?
Cs2 Cl1 Cs1 106.87(3) 1_645 1_545 ?
Ru1 Cl1 Cs1 91.58(3) . 2_667 ?
Cs2 Cl1 Cs1 97.91(3) 1_645 2_667 ?
Cs1 Cl1 Cs1 71.81(2) 1_545 2_667 ?
Ru1 Cl1 Cs1 93.68(4) . 2_567 ?
Cs2 Cl1 Cs1 121.36(3) 1_645 2_567 ?
Cs1 Cl1 Cs1 85.97(3) 1_545 2_567 ?
Cs1 Cl1 Cs1 139.33(3) 2_667 2_567 ?
Ru1 Cl2 Cs2 88.88(3) . 1_655 ?
Ru1 Cl2 Cs2 90.77(3) . 1_645 ?
Cs2 Cl2 Cs2 172.05(4) 1_655 1_645 ?
Ru1 Cl2 Cs2 92.78(4) . 2_566 ?
Cs2 Cl2 Cs2 84.03(3) 1_655 2_566 ?
Cs2 Cl2 Cs2 103.92(3) 1_645 2_566 ?
Ru1 Cl2 Cs1 86.34(3) . 2_667 ?
Cs2 Cl2 Cs1 81.66(3) 1_655 2_667 ?
Cs2 Cl2 Cs1 90.39(3) 1_645 2_667 ?
Cs2 Cl2 Cs1 165.68(3) 2_566 2_667 ?
Ru1 Cl3 Cs2 93.30(4) . 1_655 ?
Ru1 Cl3 Cs2 89.87(3) . . ?
Cs2 Cl3 Cs2 154.56(4) 1_655 . ?
Ru1 Cl3 Cs2 96.20(3) . 2_566 ?
Cs2 Cl3 Cs2 88.98(3) 1_655 2_566 ?
Cs2 Cl3 Cs2 115.77(3) . 2_566 ?
O1 N1 Ru1 175.9(3) . . ?
O1 N1 Cs2 80.9(3) . 1_645 ?
Ru1 N1 Cs2 97.13(14) . 1_645 ?
C1 O2 Ru1 113.7(3) . . ?
C1 O2 Cs2 104.1(2) . . ?
Ru1 O2 Cs2 111.66(11) . . ?
C1 O2 Cs1 109.4(2) . 2_567 ?
Ru1 O2 Cs1 114.84(11) . 2_567 ?
Cs2 O2 Cs1 102.02(8) . 2_567 ?
C2 O3 Ru1 114.4(3) . . ?
C2 O3 Cs1 120.4(3) . 2_667 ?
Ru1 O3 Cs1 108.34(11) . 2_667 ?
C2 O3 Cs2 116.4(2) . 1_655 ?
Ru1 O3 Cs2 100.69(11) . 1_655 ?
Cs1 O3 Cs2 93.20(8) 2_667 1_655 ?
C2 O4 Cs1 156.3(4) . . ?
C2 O4 Cs1 104.2(3) . 2_577 ?
Cs1 O4 Cs1 95.93(9) . 2_577 ?
C1 O5 Cs1 156.1(3) . 1_455 ?
C1 O5 Cs1 115.4(3) . 2_577 ?
Cs1 O5 Cs1 83.42(8) 1_455 2_577 ?
C1 O5 Cs2 79.4(3) . . ?
Cs1 O5 Cs2 112.56(11) 1_455 . ?
Cs1 O5 Cs2 101.70(10) 2_577 . ?
O5 C1 O2 124.0(4) . . ?
O5 C1 C2 121.7(4) . . ?
O2 C1 C2 114.3(4) . . ?
O5 C1 Cs2 81.5(3) . . ?
O2 C1 Cs2 55.7(2) . . ?
C2 C1 Cs2 138.0(2) . . ?
O5 C1 Cs1 91.6(3) . 2_567 ?
O2 C1 Cs1 52.00(19) . 2_567 ?
C2 C1 Cs1 126.9(2) . 2_567 ?
Cs2 C1 Cs1 81.85(9) . 2_567 ?
O4 C2 O3 124.9(5) . . ?
O4 C2 C1 119.7(4) . . ?
O3 C2 C1 115.4(4) . . ?

loop_
_geom_bond_atom_site_label_1
_geom_bond_atom_site_label_2
_geom_bond_distance
_geom_bond_site_symmetry_2
_geom_bond_publ_flag
Cs1 O4 3.031(4) . ?
Cs1 O5 3.118(3) 1_655 ?
Cs1 O2 3.213(3) 2_567 ?
Cs1 O5 3.245(4) 2_577 ?
Cs1 O3 3.321(3) 2_667 ?
Cs1 Cl1 3.5711(11) 1_565 ?
Cs1 O4 3.585(4) 2_577 ?
Cs1 Cl1 3.6492(13) 2_667 ?
Cs1 Cl1 3.6556(13) 2_567 ?
Cs1 C1 3.845(4) 2_567 ?
Cs1 Cl2 3.8654(13) 2_667 ?
Cs1 Cs1 4.2349(7) 2_677 ?
Cs2 O2 3.095(3) . ?
Cs2 O3 3.426(3) 1_455 ?
Cs2 Cl3 3.4392(12) 1_455 ?
Cs2 Cl1 3.4560(13) 1_465 ?
Cs2 Cl3 3.5827(12) . ?
Cs2 Cl3 3.6138(13) 2_566 ?
Cs2 Cl2 3.6285(12) 1_455 ?
Cs2 C1 3.636(5) . ?
Cs2 O5 3.659(4) . ?
Cs2 Cl2 3.6872(11) 1_465 ?
Cs2 Cl2 3.7572(13) 2_566 ?
Cs2 N1 3.831(4) 1_465 ?
Ru1 N1 1.746(4) . ?
Ru1 O3 2.021(3) . ?
Ru1 O2 2.044(3) . ?
Ru1 Cl1 2.3549(11) . ?
Ru1 Cl2 2.3579(11) . ?
Ru1 Cl3 2.3717(11) . ?
Ru1 Cs2 4.2885(6) 1_655 ?
Ru1 Cs1 4.3973(7) 2_667 ?
Ru1 Cs2 4.4034(8) 1_645 ?
Ru1 Cs1 4.4737(7) 2_567 ?
Cl1 Cs2 3.4560(13) 1_645 ?
Cl1 Cs1 3.5711(11) 1_545 ?
Cl1 Cs1 3.6492(12) 2_667 ?
Cl1 Cs1 3.6556(13) 2_567 ?
Cl2 Cs2 3.6285(11) 1_655 ?
Cl2 Cs2 3.6872(11) 1_645 ?
Cl2 Cs2 3.7572(13) 2_566 ?
Cl2 Cs1 3.8654(13) 2_667 ?
Cl3 Cs2 3.4392(12) 1_655 ?
Cl3 Cs2 3.6138(13) 2_566 ?
N1 O1 1.131(5) . ?
N1 Cs2 3.831(4) 1_645 ?
O2 C1 1.300(5) . ?
O2 Cs1 3.213(3) 2_567 ?
O3 C2 1.295(5) . ?
O3 Cs1 3.321(3) 2_667 ?
O3 Cs2 3.426(3) 1_655 ?
O4 C2 1.216(5) . ?
O4 Cs1 3.585(4) 2_577 ?
O5 C1 1.213(6) . ?
O5 Cs1 3.118(3) 1_455 ?
O5 Cs1 3.245(4) 2_577 ?
C1 C2 1.547(7) . ?
C1 Cs1 3.845(4) 2_567 ?

loop_
_geom_torsion_atom_site_label_1
_geom_torsion_atom_site_label_2
_geom_torsion_atom_site_label_3
_geom_torsion_atom_site_label_4
_geom_torsion
_geom_torsion_site_symmetry_1
_geom_torsion_site_symmetry_2
_geom_torsion_site_symmetry_3
_geom_torsion_site_symmetry_4
_geom_torsion_publ_flag
O2 Cs2 Ru1 N1 120.52(16) . . . . ?
O3 Cs2 Ru1 N1 77.63(12) 1_455 . . . ?
Cl3 Cs2 Ru1 N1 32.72(12) 1_455 . . . ?
Cl1 Cs2 Ru1 N1 157.70(12) 1_465 . . . ?
Cl3 Cs2 Ru1 N1 -109.28(12) . . . . ?
Cl3 Cs2 Ru1 N1 -39.51(12) 2_566 . . . ?
Cl2 Cs2 Ru1 N1 30.19(12) 1_455 . . . ?
C1 Cs2 Ru1 N1 146.94(15) . . . . ?
O5 Cs2 Ru1 N1 145.63(13) . . . . ?
Cl2 Cs2 Ru1 N1 -142.96(12) 1_465 . . . ?
Cl2 Cs2 Ru1 N1 -59.60(12) 2_566 . . . ?
N1 Cs2 Ru1 N1 -154.1(2) 1_465 . . . ?
O2 Cs2 Ru1 O3 -55.37(15) . . . . ?
O3 Cs2 Ru1 O3 -98.25(11) 1_455 . . . ?
Cl3 Cs2 Ru1 O3 -143.16(9) 1_455 . . . ?
Cl1 Cs2 Ru1 O3 -18.18(9) 1_465 . . . ?
Cl3 Cs2 Ru1 O3 74.83(9) . . . . ?
Cl3 Cs2 Ru1 O3 144.61(9) 2_566 . . . ?
Cl2 Cs2 Ru1 O3 -145.69(9) 1_455 . . . ?
C1 Cs2 Ru1 O3 -28.94(13) . . . . ?
O5 Cs2 Ru1 O3 -30.26(11) . . . . ?
Cl2 Cs2 Ru1 O3 41.16(9) 1_465 . . . ?
Cl2 Cs2 Ru1 O3 124.52(9) 2_566 . . . ?
N1 Cs2 Ru1 O3 30.05(14) 1_465 . . . ?
O3 Cs2 Ru1 O2 -42.88(13) 1_455 . . . ?
Cl3 Cs2 Ru1 O2 -87.79(12) 1_455 . . . ?
Cl1 Cs2 Ru1 O2 37.19(12) 1_465 . . . ?
Cl3 Cs2 Ru1 O2 130.20(12) . . . . ?
Cl3 Cs2 Ru1 O2 -160.02(12) 2_566 . . . ?
Cl2 Cs2 Ru1 O2 -90.32(12) 1_455 . . . ?
C1 Cs2 Ru1 O2 26.42(15) . . . . ?
O5 Cs2 Ru1 O2 25.11(14) . . . . ?
Cl2 Cs2 Ru1 O2 96.52(12) 1_465 . . . ?
Cl2 Cs2 Ru1 O2 179.88(12) 2_566 . . . ?
N1 Cs2 Ru1 O2 85.42(16) 1_465 . . . ?
O2 Cs2 Ru1 Cl1 42.74(12) . . . . ?
O3 Cs2 Ru1 Cl1 -0.14(6) 1_455 . . . ?
Cl3 Cs2 Ru1 Cl1 -45.05(5) 1_455 . . . ?
Cl1 Cs2 Ru1 Cl1 79.93(4) 1_465 . . . ?
Cl3 Cs2 Ru1 Cl1 172.94(5) . . . . ?
Cl3 Cs2 Ru1 Cl1 -117.28(4) 2_566 . . . ?
Cl2 Cs2 Ru1 Cl1 -47.58(4) 1_455 . . . ?
C1 Cs2 Ru1 Cl1 69.17(10) . . . . ?
O5 Cs2 Ru1 Cl1 67.86(8) . . . . ?
Cl2 Cs2 Ru1 Cl1 139.27(4) 1_465 . . . ?
Cl2 Cs2 Ru1 Cl1 -137.37(4) 2_566 . . . ?
N1 Cs2 Ru1 Cl1 128.16(11) 1_465 . . . ?
O2 Cs2 Ru1 Cl2 -166.67(13) . . . . ?
O3 Cs2 Ru1 Cl2 150.45(7) 1_455 . . . ?
Cl3 Cs2 Ru1 Cl2 105.54(6) 1_455 . . . ?
Cl1 Cs2 Ru1 Cl2 -129.48(5) 1_465 . . . ?
Cl3 Cs2 Ru1 Cl2 -36.47(6) . . . . ?
Cl3 Cs2 Ru1 Cl2 33.31(5) 2_566 . . . ?
Cl2 Cs2 Ru1 Cl2 103.01(6) 1_455 . . . ?
C1 Cs2 Ru1 Cl2 -140.24(11) . . . . ?
O5 Cs2 Ru1 Cl2 -141.56(8) . . . . ?
Cl2 Cs2 Ru1 Cl2 -70.14(5) 1_465 . . . ?
Cl2 Cs2 Ru1 Cl2 13.22(7) 2_566 . . . ?
N1 Cs2 Ru1 Cl2 -81.25(12) 1_465 . . . ?
O2 Cs2 Ru1 Cl3 -130.20(12) . . . . ?
O3 Cs2 Ru1 Cl3 -173.08(6) 1_455 . . . ?
Cl3 Cs2 Ru1 Cl3 142.01(6) 1_455 . . . ?
Cl1 Cs2 Ru1 Cl3 -93.01(4) 1_465 . . . ?
Cl3 Cs2 Ru1 Cl3 69.78(4) 2_566 . . . ?
Cl2 Cs2 Ru1 Cl3 139.48(4) 1_455 . . . ?
C1 Cs2 Ru1 Cl3 -103.78(10) . . . . ?
O5 Cs2 Ru1 Cl3 -105.09(8) . . . . ?
Cl2 Cs2 Ru1 Cl3 -33.68(4) 1_465 . . . ?
Cl2 Cs2 Ru1 Cl3 49.68(4) 2_566 . . . ?
N1 Cs2 Ru1 Cl3 -44.78(11) 1_465 . . . ?
O2 Cs2 Ru1 Cs2 -109.39(12) . . . 1_655 ?
O3 Cs2 Ru1 Cs2 -152.28(5) 1_455 . . 1_655 ?
Cl3 Cs2 Ru1 Cs2 162.81(3) 1_455 . . 1_655 ?
Cl1 Cs2 Ru1 Cs2 -72.21(2) 1_465 . . 1_655 ?
Cl3 Cs2 Ru1 Cs2 20.81(3) . . . 1_655 ?
Cl3 Cs2 Ru1 Cs2 90.58(2) 2_566 . . 1_655 ?
Cl2 Cs2 Ru1 Cs2 160.281(19) 1_455 . . 1_655 ?
C1 Cs2 Ru1 Cs2 -82.97(10) . . . 1_655 ?
O5 Cs2 Ru1 Cs2 -84.28(7) . . . 1_655 ?
Cl2 Cs2 Ru1 Cs2 -12.87(2) 1_465 . . 1_655 ?
Cl2 Cs2 Ru1 Cs2 70.49(3) 2_566 . . 1_655 ?
N1 Cs2 Ru1 Cs2 -23.98(11) 1_465 . . 1_655 ?
O2 Cs2 Ru1 Cs1 -34.42(12) . . . 2_667 ?
O3 Cs2 Ru1 Cs1 -77.31(5) 1_455 . . 2_667 ?
Cl3 Cs2 Ru1 Cs1 -122.22(3) 1_455 . . 2_667 ?
Cl1 Cs2 Ru1 Cs1 2.76(3) 1_465 . . 2_667 ?
Cl3 Cs2 Ru1 Cs1 95.78(4) . . . 2_667 ?
Cl3 Cs2 Ru1 Cs1 165.55(2) 2_566 . . 2_667 ?
Cl2 Cs2 Ru1 Cs1 -124.75(3) 1_455 . . 2_667 ?
C1 Cs2 Ru1 Cs1 -8.00(10) . . . 2_667 ?
O5 Cs2 Ru1 Cs1 -9.31(7) . . . 2_667 ?
Cl2 Cs2 Ru1 Cs1 62.10(3) 1_465 . . 2_667 ?
Cl2 Cs2 Ru1 Cs1 145.46(2) 2_566 . . 2_667 ?
N1 Cs2 Ru1 Cs1 51.00(11) 1_465 . . 2_667 ?
O2 Cs2 Ru1 Cs2 107.11(12) . . . 1_645 ?
O3 Cs2 Ru1 Cs2 64.23(5) 1_455 . . 1_645 ?
Cl3 Cs2 Ru1 Cs2 19.32(3) 1_455 . . 1_645 ?
Cl1 Cs2 Ru1 Cs2 144.30(2) 1_465 . . 1_645 ?
Cl3 Cs2 Ru1 Cs2 -122.69(4) . . . 1_645 ?
Cl3 Cs2 Ru1 Cs2 -52.91(2) 2_566 . . 1_645 ?
Cl2 Cs2 Ru1 Cs2 16.79(2) 1_455 . . 1_645 ?
C1 Cs2 Ru1 Cs2 133.54(10) . . . 1_645 ?
O5 Cs2 Ru1 Cs2 132.22(7) . . . 1_645 ?
Cl2 Cs2 Ru1 Cs2 -156.36(2) 1_465 . . 1_645 ?
Cl2 Cs2 Ru1 Cs2 -73.00(3) 2_566 . . 1_645 ?
N1 Cs2 Ru1 Cs2 -167.47(11) 1_465 . . 1_645 ?
O2 Cs2 Ru1 Cs1 39.38(12) . . . 2_567 ?
O3 Cs2 Ru1 Cs1 -3.51(5) 1_455 . . 2_567 ?
Cl3 Cs2 Ru1 Cs1 -48.42(3) 1_455 . . 2_567 ?
Cl1 Cs2 Ru1 Cs1 76.56(2) 1_465 . . 2_567 ?
Cl3 Cs2 Ru1 Cs1 169.58(3) . . . 2_567 ?
Cl3 Cs2 Ru1 Cs1 -120.646(19) 2_566 . . 2_567 ?
Cl2 Cs2 Ru1 Cs1 -50.95(2) 1_455 . . 2_567 ?
C1 Cs2 Ru1 Cs1 65.80(10) . . . 2_567 ?
O5 Cs2 Ru1 Cs1 64.49(7) . . . 2_567 ?
Cl2 Cs2 Ru1 Cs1 135.90(2) 1_465 . . 2_567 ?
Cl2 Cs2 Ru1 Cs1 -140.74(2) 2_566 . . 2_567 ?
N1 Cs2 Ru1 Cs1 124.80(11) 1_465 . . 2_567 ?
N1 Ru1 Cl1 Cs2 49.93(12) . . . 1_645 ?
O3 Ru1 Cl1 Cs2 -133.51(9) . . . 1_645 ?
O2 Ru1 Cl1 Cs2 145.42(8) . . . 1_645 ?
Cl2 Ru1 Cl1 Cs2 -44.33(4) . . . 1_645 ?
Cl3 Ru1 Cl1 Cs2 -162.1(4) . . . 1_645 ?
Cs2 Ru1 Cl1 Cs2 -94.77(3) 1_655 . . 1_645 ?
Cs2 Ru1 Cl1 Cs2 118.36(3) . . . 1_645 ?
Cs1 Ru1 Cl1 Cs2 -98.16(3) 2_667 . . 1_645 ?
Cs1 Ru1 Cl1 Cs2 122.19(4) 2_567 . . 1_645 ?
N1 Ru1 Cl1 Cs1 -160.59(15) . . . 1_545 ?
O3 Ru1 Cl1 Cs1 15.96(13) . . . 1_545 ?
O2 Ru1 Cl1 Cs1 -65.11(12) . . . 1_545 ?
Cl2 Ru1 Cl1 Cs1 105.14(10) . . . 1_545 ?
Cl3 Ru1 Cl1 Cs1 -12.7(5) . . . 1_545 ?
Cs2 Ru1 Cl1 Cs1 54.70(11) 1_655 . . 1_545 ?
Cs2 Ru1 Cl1 Cs1 -92.17(10) . . . 1_545 ?
Cs1 Ru1 Cl1 Cs1 51.32(9) 2_667 . . 1_545 ?
Cs2 Ru1 Cl1 Cs1 149.47(12) 1_645 . . 1_545 ?
Cs1 Ru1 Cl1 Cs1 -88.34(10) 2_567 . . 1_545 ?
N1 Ru1 Cl1 Cs1 148.09(12) . . . 2_667 ?
O3 Ru1 Cl1 Cs1 -35.35(9) . . . 2_667 ?
O2 Ru1 Cl1 Cs1 -116.43(8) . . . 2_667 ?
Cl2 Ru1 Cl1 Cs1 53.82(4) . . . 2_667 ?
Cl3 Ru1 Cl1 Cs1 -64.0(4) . . . 2_667 ?
Cs2 Ru1 Cl1 Cs1 3.38(4) 1_655 . . 2_667 ?
Cs2 Ru1 Cl1 Cs1 -143.483(18) . . . 2_667 ?
Cs2 Ru1 Cl1 Cs1 98.16(3) 1_645 . . 2_667 ?
Cs1 Ru1 Cl1 Cs1 -139.66(3) 2_567 . . 2_667 ?
N1 Ru1 Cl1 Cs1 -72.26(12) . . . 2_567 ?
O3 Ru1 Cl1 Cs1 104.30(9) . . . 2_567 ?
O2 Ru1 Cl1 Cs1 23.23(8) . . . 2_567 ?
Cl2 Ru1 Cl1 Cs1 -166.52(3) . . . 2_567 ?
Cl3 Ru1 Cl1 Cs1 75.7(4) . . . 2_567 ?
Cs2 Ru1 Cl1 Cs1 143.039(18) 1_655 . . 2_567 ?
Cs2 Ru1 Cl1 Cs1 -3.83(4) . . . 2_567 ?
Cs1 Ru1 Cl1 Cs1 139.66(3) 2_667 . . 2_567 ?
Cs2 Ru1 Cl1 Cs1 -122.19(4) 1_645 . . 2_567 ?
N1 Ru1 Cl2 Cs2 138.72(11) . . . 1_655 ?
O3 Ru1 Cl2 Cs2 -43.65(9) . . . 1_655 ?
O2 Ru1 Cl2 Cs2 -41.2(5) . . . 1_655 ?
Cl1 Ru1 Cl2 Cs2 -131.47(3) . . . 1_655 ?
Cl3 Ru1 Cl2 Cs2 43.23(3) . . . 1_655 ?
Cs2 Ru1 Cl2 Cs2 72.99(5) . . . 1_655 ?
Cs1 Ru1 Cl2 Cs2 -81.71(3) 2_667 . . 1_655 ?
Cs2 Ru1 Cl2 Cs2 -172.06(4) 1_645 . . 1_655 ?
Cs1 Ru1 Cl2 Cs2 -150.06(3) 2_567 . . 1_655 ?
N1 Ru1 Cl2 Cs2 -49.22(11) . . . 1_645 ?
O3 Ru1 Cl2 Cs2 128.41(9) . . . 1_645 ?
O2 Ru1 Cl2 Cs2 130.9(5) . . . 1_645 ?
Cl1 Ru1 Cl2 Cs2 40.59(3) . . . 1_645 ?
Cl3 Ru1 Cl2 Cs2 -144.71(3) . . . 1_645 ?
Cs2 Ru1 Cl2 Cs2 172.06(4) 1_655 . . 1_645 ?
Cs2 Ru1 Cl2 Cs2 -114.95(4) . . . 1_645 ?
Cs1 Ru1 Cl2 Cs2 90.34(3) 2_667 . . 1_645 ?
Cs1 Ru1 Cl2 Cs2 22.00(6) 2_567 . . 1_645 ?
N1 Ru1 Cl2 Cs2 54.75(11) . . . 2_566 ?
O3 Ru1 Cl2 Cs2 -127.62(9) . . . 2_566 ?
O2 Ru1 Cl2 Cs2 -125.1(5) . . . 2_566 ?
Cl1 Ru1 Cl2 Cs2 144.56(3) . . . 2_566 ?
Cl3 Ru1 Cl2 Cs2 -40.73(3) . . . 2_566 ?
Cs2 Ru1 Cl2 Cs2 -83.97(3) 1_655 . . 2_566 ?
Cs2 Ru1 Cl2 Cs2 -10.97(6) . . . 2_566 ?
Cs1 Ru1 Cl2 Cs2 -165.68(3) 2_667 . . 2_566 ?
Cs2 Ru1 Cl2 Cs2 103.97(3) 1_645 . . 2_566 ?
Cs1 Ru1 Cl2 Cs2 125.97(4) 2_567 . . 2_566 ?
N1 Ru1 Cl2 Cs1 -139.57(11) . . . 2_667 ?
O3 Ru1 Cl2 Cs1 38.07(9) . . . 2_667 ?
O2 Ru1 Cl2 Cs1 40.6(5) . . . 2_667 ?
Cl1 Ru1 Cl2 Cs1 -49.76(3) . . . 2_667 ?
Cl3 Ru1 Cl2 Cs1 124.95(3) . . . 2_667 ?
Cs2 Ru1 Cl2 Cs1 81.71(3) 1_655 . . 2_667 ?
Cs2 Ru1 Cl2 Cs1 154.71(3) . . . 2_667 ?
Cs2 Ru1 Cl2 Cs1 -90.34(3) 1_645 . . 2_667 ?
Cs1 Ru1 Cl2 Cs1 -68.35(5) 2_567 . . 2_667 ?
N1 Ru1 Cl3 Cs2 -140.82(12) . . . 1_655 ?
O3 Ru1 Cl3 Cs2 42.75(9) . . . 1_655 ?
O2 Ru1 Cl3 Cs2 123.92(8) . . . 1_655 ?
Cl1 Ru1 Cl3 Cs2 71.4(4) . . . 1_655 ?
Cl2 Ru1 Cl3 Cs2 -46.36(4) . . . 1_655 ?
Cs2 Ru1 Cl3 Cs2 154.75(4) . . . 1_655 ?
Cs1 Ru1 Cl3 Cs2 10.81(4) 2_667 . . 1_655 ?
Cs2 Ru1 Cl3 Cs2 -89.03(4) 1_645 . . 1_655 ?
Cs1 Ru1 Cl3 Cs2 143.120(18) 2_567 . . 1_655 ?
N1 Ru1 Cl3 Cs2 64.43(12) . . . . ?
O3 Ru1 Cl3 Cs2 -112.00(9) . . . . ?
O2 Ru1 Cl3 Cs2 -30.82(8) . . . . ?
Cl1 Ru1 Cl3 Cs2 -83.4(4) . . . . ?
Cl2 Ru1 Cl3 Cs2 158.89(3) . . . . ?
Cs2 Ru1 Cl3 Cs2 -154.75(4) 1_655 . . . ?
Cs1 Ru1 Cl3 Cs2 -143.940(16) 2_667 . . . ?
Cs2 Ru1 Cl3 Cs2 116.23(3) 1_645 . . . ?
Cs1 Ru1 Cl3 Cs2 -11.63(4) 2_567 . . . ?
N1 Ru1 Cl3 Cs2 -51.49(12) . . . 2_566 ?
O3 Ru1 Cl3 Cs2 132.09(9) . . . 2_566 ?
O2 Ru1 Cl3 Cs2 -146.74(8) . . . 2_566 ?
Cl1 Ru1 Cl3 Cs2 160.7(4) . . . 2_566 ?
Cl2 Ru1 Cl3 Cs2 42.97(4) . . . 2_566 ?
Cs2 Ru1 Cl3 Cs2 89.34(3) 1_655 . . 2_566 ?
Cs2 Ru1 Cl3 Cs2 -115.92(3) . . . 2_566 ?
Cs1 Ru1 Cl3 Cs2 100.14(3) 2_667 . . 2_566 ?
Cs2 Ru1 Cl3 Cs2 0.31(5) 1_645 . . 2_566 ?
Cs1 Ru1 Cl3 Cs2 -127.54(2) 2_567 . . 2_566 ?
O2 Cs2 Cl3 Ru1 24.74(7) . . . . ?
O3 Cs2 Cl3 Ru1 9.39(8) 1_455 . . . ?
Cl3 Cs2 Cl3 Ru1 -82.58(8) 1_455 . . . ?
Cl1 Cs2 Cl3 Ru1 103.67(3) 1_465 . . . ?
Cl3 Cs2 Cl3 Ru1 -96.82(4) 2_566 . . . ?
Cl2 Cs2 Cl3 Ru1 -41.21(4) 1_455 . . . ?
C1 Cs2 Cl3 Ru1 49.16(8) . . . . ?
O5 Cs2 Cl3 Ru1 60.90(6) . . . . ?
Cl2 Cs2 Cl3 Ru1 146.76(4) 1_465 . . . ?
Cl2 Cs2 Cl3 Ru1 -139.99(3) 2_566 . . . ?
N1 Cs2 Cl3 Ru1 156.86(7) 1_465 . . . ?
O2 Cs2 Cl3 Cs2 -72.68(10) . . . 1_655 ?
O3 Cs2 Cl3 Cs2 -88.03(10) 1_455 . . 1_655 ?
Cl3 Cs2 Cl3 Cs2 180.000(1) 1_455 . . 1_655 ?
Cl1 Cs2 Cl3 Cs2 6.25(8) 1_465 . . 1_655 ?
Cl3 Cs2 Cl3 Cs2 165.75(9) 2_566 . . 1_655 ?
Cl2 Cs2 Cl3 Cs2 -138.63(7) 1_455 . . 1_655 ?
C1 Cs2 Cl3 Cs2 -48.26(10) . . . 1_655 ?
O5 Cs2 Cl3 Cs2 -36.53(9) . . . 1_655 ?
Cl2 Cs2 Cl3 Cs2 49.34(7) 1_465 . . 1_655 ?
Cl2 Cs2 Cl3 Cs2 122.59(7) 2_566 . . 1_655 ?
N1 Cs2 Cl3 Cs2 59.43(10) 1_465 . . 1_655 ?
O2 Cs2 Cl3 Cs2 121.56(7) . . . 2_566 ?
O3 Cs2 Cl3 Cs2 106.21(7) 1_455 . . 2_566 ?
Cl3 Cs2 Cl3 Cs2 14.25(9) 1_455 . . 2_566 ?
Cl1 Cs2 Cl3 Cs2 -159.51(3) 1_465 . . 2_566 ?
Cl3 Cs2 Cl3 Cs2 0.0 2_566 . . 2_566 ?
Cl2 Cs2 Cl3 Cs2 55.62(3) 1_455 . . 2_566 ?
C1 Cs2 Cl3 Cs2 145.99(8) . . . 2_566 ?
O5 Cs2 Cl3 Cs2 157.72(7) . . . 2_566 ?
Cl2 Cs2 Cl3 Cs2 -116.41(3) 1_465 . . 2_566 ?
Cl2 Cs2 Cl3 Cs2 -43.16(3) 2_566 . . 2_566 ?
N1 Cs2 Cl3 Cs2 -106.32(7) 1_465 . . 2_566 ?
O3 Ru1 N1 O1 -37(7) . . . . ?
O2 Ru1 N1 O1 -71(5) . . . . ?
Cl1 Ru1 N1 O1 18(5) . . . . ?
Cl2 Ru1 N1 O1 109(5) . . . . ?
Cl3 Ru1 N1 O1 -159(5) . . . . ?
Cs2 Ru1 N1 O1 158(5) 1_655 . . . ?
Cs2 Ru1 N1 O1 -107(5) . . . . ?
Cs1 Ru1 N1 O1 56(5) 2_667 . . . ?
Cs2 Ru1 N1 O1 62(5) 1_645 . . . ?
Cs1 Ru1 N1 O1 -35(5) 2_567 . . . ?
O3 Ru1 N1 Cs2 -99(2) . . . 1_645 ?
O2 Ru1 N1 Cs2 -132.77(10) . . . 1_645 ?
Cl1 Ru1 N1 Cs2 -43.71(7) . . . 1_645 ?
Cl2 Ru1 N1 Cs2 47.26(8) . . . 1_645 ?
Cl3 Ru1 N1 Cs2 139.48(6) . . . 1_645 ?
Cs2 Ru1 N1 Cs2 96.30(12) 1_655 . . 1_645 ?
Cs2 Ru1 N1 Cs2 -168.21(10) . . . 1_645 ?
Cs1 Ru1 N1 Cs2 -5.73(18) 2_667 . . 1_645 ?
Cs1 Ru1 N1 Cs2 -97.06(7) 2_567 . . 1_645 ?
N1 Ru1 O2 C1 -172.8(3) . . . . ?
O3 Ru1 O2 C1 9.6(3) . . . . ?
Cl1 Ru1 O2 C1 97.5(3) . . . . ?
Cl2 Ru1 O2 C1 7.1(7) . . . . ?
Cl3 Ru1 O2 C1 -77.7(3) . . . . ?
Cs2 Ru1 O2 C1 -30.7(3) 1_655 . . . ?
Cs2 Ru1 O2 C1 -117.4(3) . . . . ?
Cs1 Ru1 O2 C1 44.8(3) 2_667 . . . ?
Cs2 Ru1 O2 C1 132.3(2) 1_645 . . . ?
Cs1 Ru1 O2 C1 127.1(3) 2_567 . . . ?
N1 Ru1 O2 Cs2 -55.43(14) . . . . ?
O3 Ru1 O2 Cs2 126.96(13) . . . . ?
Cl1 Ru1 O2 Cs2 -145.08(9) . . . . ?
Cl2 Ru1 O2 Cs2 124.4(5) . . . . ?
Cl3 Ru1 O2 Cs2 39.66(9) . . . . ?
Cs2 Ru1 O2 Cs2 86.65(10) 1_655 . . . ?
Cs1 Ru1 O2 Cs2 162.13(6) 2_667 . . . ?
Cs2 Ru1 O2 Cs2 -110.28(9) 1_645 . . . ?
Cs1 Ru1 O2 Cs2 -115.51(15) 2_567 . . . ?
N1 Ru1 O2 Cs1 60.08(15) . . . 2_567 ?
O3 Ru1 O2 Cs1 -117.52(13) . . . 2_567 ?
Cl1 Ru1 O2 Cs1 -29.57(10) . . . 2_567 ?
Cl2 Ru1 O2 Cs1 -120.0(5) . . . 2_567 ?
Cl3 Ru1 O2 Cs1 155.18(10) . . . 2_567 ?
Cs2 Ru1 O2 Cs1 -157.84(6) 1_655 . . 2_567 ?
Cs2 Ru1 O2 Cs1 115.51(15) . . . 2_567 ?
Cs1 Ru1 O2 Cs1 -82.35(11) 2_667 . . 2_567 ?
Cs2 Ru1 O2 Cs1 5.23(17) 1_645 . . 2_567 ?
O3 Cs2 O2 C1 -99.7(2) 1_455 . . . ?
Cl3 Cs2 O2 C1 -120.5(2) 1_455 . . . ?
Cl1 Cs2 O2 C1 -24.3(2) 1_465 . . . ?
Cl3 Cs2 O2 C1 91.6(2) . . . . ?
Cl3 Cs2 O2 C1 142.2(2) 2_566 . . . ?
Cl2 Cs2 O2 C1 -152.2(2) 1_455 . . . ?
O5 Cs2 O2 C1 -19.5(2) . . . . ?
Cl2 Cs2 O2 C1 31.9(2) 1_465 . . . ?
Cl2 Cs2 O2 C1 122.9(2) 2_566 . . . ?
N1 Cs2 O2 C1 -9.6(3) 1_465 . . . ?
O3 Cs2 O2 Ru1 137.27(12) 1_455 . . . ?
Cl3 Cs2 O2 Ru1 116.41(10) 1_455 . . . ?
Cl1 Cs2 O2 Ru1 -147.37(10) 1_465 . . . ?
Cl3 Cs2 O2 Ru1 -31.50(8) . . . . ?
Cl3 Cs2 O2 Ru1 19.15(11) 2_566 . . . ?
Cl2 Cs2 O2 Ru1 84.75(11) 1_455 . . . ?
C1 Cs2 O2 Ru1 -123.1(3) . . . . ?
O5 Cs2 O2 Ru1 -142.61(19) . . . . ?
Cl2 Cs2 O2 Ru1 -91.17(11) 1_465 . . . ?
Cl2 Cs2 O2 Ru1 -0.2(2) 2_566 . . . ?
N1 Cs2 O2 Ru1 -132.63(11) 1_465 . . . ?
O3 Cs2 O2 Cs1 14.13(7) 1_455 . . 2_567 ?
Cl3 Cs2 O2 Cs1 -6.72(11) 1_455 . . 2_567 ?
Cl1 Cs2 O2 Cs1 89.49(7) 1_465 . . 2_567 ?
Cl3 Cs2 O2 Cs1 -154.64(10) . . . 2_567 ?
Cl3 Cs2 O2 Cs1 -103.98(6) 2_566 . . 2_567 ?
Cl2 Cs2 O2 Cs1 -38.39(6) 1_455 . . 2_567 ?
C1 Cs2 O2 Cs1 113.8(3) . . . 2_567 ?
O5 Cs2 O2 Cs1 94.25(14) . . . 2_567 ?
Cl2 Cs2 O2 Cs1 145.69(5) 1_465 . . 2_567 ?
Cl2 Cs2 O2 Cs1 -123.33(8) 2_566 . . 2_567 ?
N1 Cs2 O2 Cs1 104.23(11) 1_465 . . 2_567 ?
N1 Ru1 O3 C2 -40(2) . . . . ?
O2 Ru1 O3 C2 -6.0(3) . . . . ?
Cl1 Ru1 O3 C2 -95.4(3) . . . . ?
Cl2 Ru1 O3 C2 173.6(3) . . . . ?
Cl3 Ru1 O3 C2 81.8(3) . . . . ?
Cs2 Ru1 O3 C2 125.6(3) 1_655 . . . ?
Cs2 Ru1 O3 C2 28.0(3) . . . . ?
Cs1 Ru1 O3 C2 -137.4(3) 2_667 . . . ?
Cs2 Ru1 O3 C2 -136.6(2) 1_645 . . . ?
Cs1 Ru1 O3 C2 -41.9(3) 2_567 . . . ?
N1 Ru1 O3 Cs1 97(2) . . . 2_667 ?
O2 Ru1 O3 Cs1 131.45(12) . . . 2_667 ?
Cl1 Ru1 O3 Cs1 42.03(9) . . . 2_667 ?
Cl2 Ru1 O3 Cs1 -48.98(9) . . . 2_667 ?
Cl3 Ru1 O3 Cs1 -140.84(9) . . . 2_667 ?
Cs2 Ru1 O3 Cs1 -97.03(12) 1_655 . . 2_667 ?
Cs2 Ru1 O3 Cs1 165.38(6) . . . 2_667 ?
Cs2 Ru1 O3 Cs1 0.85(14) 1_645 . . 2_667 ?
Cs1 Ru1 O3 Cs1 95.47(9) 2_567 . . 2_667 ?
N1 Ru1 O3 Cs2 -166.1(19) . . . 1_655 ?
O2 Ru1 O3 Cs2 -131.52(11) . . . 1_655 ?
Cl1 Ru1 O3 Cs2 139.06(8) . . . 1_655 ?
Cl2 Ru1 O3 Cs2 48.05(7) . . . 1_655 ?
Cl3 Ru1 O3 Cs2 -43.81(7) . . . 1_655 ?
Cs2 Ru1 O3 Cs2 -97.59(7) . . . 1_655 ?
Cs1 Ru1 O3 Cs2 97.03(12) 2_667 . . 1_655 ?
Cs2 Ru1 O3 Cs2 97.88(8) 1_645 . . 1_655 ?
Cs1 Ru1 O3 Cs2 -167.50(5) 2_567 . . 1_655 ?
O5 Cs1 O4 C2 28.1(8) 1_655 . . . ?
O2 Cs1 O4 C2 -99.9(8) 2_567 . . . ?
O5 Cs1 O4 C2 122.2(8) 2_577 . . . ?
O3 Cs1 O4 C2 -35.8(8) 2_667 . . . ?
Cl1 Cs1 O4 C2 89.5(8) 1_565 . . . ?
O4 Cs1 O4 C2 148.0(8) 2_577 . . . ?
Cl1 Cs1 O4 C2 25.2(9) 2_667 . . . ?
Cl1 Cs1 O4 C2 -158.4(8) 2_567 . . . ?
C1 Cs1 O4 C2 -87.4(8) 2_567 . . . ?
Cl2 Cs1 O4 C2 -97.9(8) 2_667 . . . ?
Cs1 Cs1 O4 C2 70.3(8) 2_677 . . . ?
O5 Cs1 O4 Cs1 -119.89(10) 1_655 . . 2_577 ?
O2 Cs1 O4 Cs1 112.10(10) 2_567 . . 2_577 ?
O5 Cs1 O4 Cs1 -25.82(14) 2_577 . . 2_577 ?
O3 Cs1 O4 Cs1 176.17(7) 2_667 . . 2_577 ?
Cl1 Cs1 O4 Cs1 -58.51(6) 1_565 . . 2_577 ?
O4 Cs1 O4 Cs1 0.0 2_577 . . 2_577 ?
Cl1 Cs1 O4 Cs1 -122.82(16) 2_667 . . 2_577 ?
Cl1 Cs1 O4 Cs1 53.52(6) 2_567 . . 2_577 ?
C1 Cs1 O4 Cs1 124.60(14) 2_567 . . 2_577 ?
Cl2 Cs1 O4 Cs1 114.07(10) 2_667 . . 2_577 ?
Cs1 Cs1 O4 Cs1 -77.71(8) 2_677 . . 2_577 ?
O2 Cs2 O5 C1 20.7(2) . . . . ?
O3 Cs2 O5 C1 112.9(3) 1_455 . . . ?
Cl3 Cs2 O5 C1 130.1(2) 1_455 . . . ?
Cl1 Cs2 O5 C1 -164.8(3) 1_465 . . . ?
Cl3 Cs2 O5 C1 -31.3(2) . . . . ?
Cl3 Cs2 O5 C1 -4.0(3) 2_566 . . . ?
Cl2 Cs2 O5 C1 69.5(3) 1_455 . . . ?
Cl2 Cs2 O5 C1 -110.2(3) 1_465 . . . ?
Cl2 Cs2 O5 C1 -103.6(3) 2_566 . . . ?
N1 Cs2 O5 C1 -152.8(3) 1_465 . . . ?
O2 Cs2 O5 Cs1 -137.62(19) . . . 1_455 ?
O3 Cs2 O5 Cs1 -45.39(10) 1_455 . . 1_455 ?
Cl3 Cs2 O5 Cs1 -28.20(13) 1_455 . . 1_455 ?
Cl1 Cs2 O5 Cs1 36.83(7) 1_465 . . 1_455 ?
Cl3 Cs2 O5 Cs1 170.35(11) . . . 1_455 ?
Cl3 Cs2 O5 Cs1 -162.31(5) 2_566 . . 1_455 ?
Cl2 Cs2 O5 Cs1 -88.83(10) 1_455 . . 1_455 ?
C1 Cs2 O5 Cs1 -158.3(3) . . . 1_455 ?
Cl2 Cs2 O5 Cs1 91.46(10) 1_465 . . 1_455 ?
Cl2 Cs2 O5 Cs1 98.09(17) 2_566 . . 1_455 ?
N1 Cs2 O5 Cs1 48.83(12) 1_465 . . 1_455 ?
O2 Cs2 O5 Cs1 134.71(17) . . . 2_577 ?
O3 Cs2 O5 Cs1 -133.06(10) 1_455 . . 2_577 ?
Cl3 Cs2 O5 Cs1 -115.86(8) 1_455 . . 2_577 ?
Cl1 Cs2 O5 Cs1 -50.83(6) 1_465 . . 2_577 ?
Cl3 Cs2 O5 Cs1 82.69(8) . . . 2_577 ?
Cl3 Cs2 O5 Cs1 110.03(7) 2_566 . . 2_577 ?
Cl2 Cs2 O5 Cs1 -176.49(6) 1_455 . . 2_577 ?
C1 Cs2 O5 Cs1 114.0(3) . . . 2_577 ?
Cl2 Cs2 O5 Cs1 3.79(7) 1_465 . . 2_577 ?
Cl2 Cs2 O5 Cs1 10.4(2) 2_566 . . 2_577 ?
N1 Cs2 O5 Cs1 -38.84(10) 1_465 . . 2_577 ?
Cs1 O5 C1 O2 84.8(9) 1_455 . . . ?
Cs1 O5 C1 O2 -135.9(3) 2_577 . . . ?
Cs2 O5 C1 O2 -37.9(4) . . . . ?
Cs1 O5 C1 C2 -95.1(8) 1_455 . . . ?
Cs1 O5 C1 C2 44.2(5) 2_577 . . . ?
Cs2 O5 C1 C2 142.2(4) . . . . ?
Cs1 O5 C1 Cs2 122.7(8) 1_455 . . . ?
Cs1 O5 C1 Cs2 -98.0(2) 2_577 . . . ?
Cs1 O5 C1 Cs1 41.2(8) 1_455 . . 2_567 ?
Cs1 O5 C1 Cs1 -179.52(17) 2_577 . . 2_567 ?
Cs2 O5 C1 Cs1 -81.51(8) . . . 2_567 ?
Ru1 O2 C1 O5 169.1(3) . . . . ?
Cs2 O2 C1 O5 47.4(5) . . . . ?
Cs1 O2 C1 O5 -61.0(5) 2_567 . . . ?
Ru1 O2 C1 C2 -11.0(4) . . . . ?
Cs2 O2 C1 C2 -132.7(3) . . . . ?
Cs1 O2 C1 C2 118.9(3) 2_567 . . . ?
Ru1 O2 C1 Cs2 121.7(2) . . . . ?
Cs1 O2 C1 Cs2 -108.41(19) 2_567 . . . ?
Ru1 O2 C1 Cs1 -129.9(3) . . . 2_567 ?
Cs2 O2 C1 Cs1 108.41(19) . . . 2_567 ?
O2 Cs2 C1 O5 -141.9(4) . . . . ?
O3 Cs2 C1 O5 -64.2(3) 1_455 . . . ?
Cl3 Cs2 C1 O5 -64.4(3) 1_455 . . . ?
Cl1 Cs2 C1 O5 13.2(2) 1_465 . . . ?
Cl3 Cs2 C1 O5 143.7(3) . . . . ?
Cl3 Cs2 C1 O5 176.8(2) 2_566 . . . ?
Cl2 Cs2 C1 O5 -114.2(3) 1_455 . . . ?
Cl2 Cs2 C1 O5 68.5(3) 1_465 . . . ?
Cl2 Cs2 C1 O5 121.9(2) 2_566 . . . ?
N1 Cs2 C1 O5 31.1(3) 1_465 . . . ?
O3 Cs2 C1 O2 77.8(2) 1_455 . . . ?
Cl3 Cs2 C1 O2 77.5(3) 1_455 . . . ?
Cl1 Cs2 C1 O2 155.2(2) 1_465 . . . ?
Cl3 Cs2 C1 O2 -74.4(2) . . . . ?
Cl3 Cs2 C1 O2 -41.3(3) 2_566 . . . ?
Cl2 Cs2 C1 O2 27.7(2) 1_455 . . . ?
O5 Cs2 C1 O2 141.9(4) . . . . ?
Cl2 Cs2 C1 O2 -149.6(2) 1_465 . . . ?
Cl2 Cs2 C1 O2 -96.2(3) 2_566 . . . ?
N1 Cs2 C1 O2 173.0(2) 1_465 . . . ?
O2 Cs2 C1 C2 89.3(5) . . . . ?
O3 Cs2 C1 C2 167.0(4) 1_455 . . . ?
Cl3 Cs2 C1 C2 166.8(3) 1_455 . . . ?
Cl1 Cs2 C1 C2 -115.5(4) 1_465 . . . ?
Cl3 Cs2 C1 C2 14.9(3) . . . . ?
Cl3 Cs2 C1 C2 48.0(4) 2_566 . . . ?
Cl2 Cs2 C1 C2 117.0(4) 1_455 . . . ?
O5 Cs2 C1 C2 -128.8(5) . . . . ?
Cl2 Cs2 C1 C2 -60.3(4) 1_465 . . . ?
Cl2 Cs2 C1 C2 -6.9(5) 2_566 . . . ?
N1 Cs2 C1 C2 -97.7(4) 1_465 . . . ?
O2 Cs2 C1 Cs1 -49.1(2) . . . 2_567 ?
O3 Cs2 C1 Cs1 28.70(7) 1_455 . . 2_567 ?
Cl3 Cs2 C1 Cs1 28.46(13) 1_455 . . 2_567 ?
Cl1 Cs2 C1 Cs1 106.12(6) 1_465 . . 2_567 ?
Cl3 Cs2 C1 Cs1 -123.48(9) . . . 2_567 ?
Cl3 Cs2 C1 Cs1 -90.33(6) 2_566 . . 2_567 ?
Cl2 Cs2 C1 Cs1 -21.38(7) 1_455 . . 2_567 ?
O5 Cs2 C1 Cs1 92.9(3) . . . 2_567 ?
Cl2 Cs2 C1 Cs1 161.35(6) 1_465 . . 2_567 ?
Cl2 Cs2 C1 Cs1 -145.27(11) 2_566 . . 2_567 ?
N1 Cs2 C1 Cs1 123.95(7) 1_465 . . 2_567 ?
Cs1 O4 C2 O3 -10.6(11) . . . . ?
Cs1 O4 C2 O3 136.5(4) 2_577 . . . ?
Cs1 O4 C2 C1 168.6(5) . . . . ?
Cs1 O4 C2 C1 -44.3(4) 2_577 . . . ?
Ru1 O3 C2 O4 -178.8(4) . . . . ?
Cs1 O3 C2 O4 49.4(5) 2_667 . . . ?
Cs2 O3 C2 O4 -61.9(5) 1_655 . . . ?
Ru1 O3 C2 C1 1.9(4) . . . . ?
Cs1 O3 C2 C1 -129.9(3) 2_667 . . . ?
Cs2 O3 C2 C1 118.8(3) 1_655 . . . ?
O5 C1 C2 O4 6.9(6) . . . . ?
O2 C1 C2 O4 -173.1(4) . . . . ?
Cs2 C1 C2 O4 122.0(4) . . . . ?
Cs1 C1 C2 O4 -113.4(4) 2_567 . . . ?
O5 C1 C2 O3 -173.8(4) . . . . ?
O2 C1 C2 O3 6.3(5) . . . . ?
Cs2 C1 C2 O3 -58.7(5) . . . . ?
Cs1 C1 C2 O3 65.9(4) 2_567 . . . ?
